data_7156819
loop_
_publ_author_name
'Ma, Jiao-Xia'
'Fang, Xu'
'Xue, Min'
'Yang, Yong'

_publ_section_title
;
 Synthesis, structure, and anion binding of functional oxacalix[4]arenes.
;
_journal_issue 20
_journal_name_full 'Organic &amp; biomolecular chemistry'
_journal_page_first 5075
_journal_page_last 5085
_journal_paper_doi 10.1039/c9ob00613c
_journal_volume 17
_journal_year 2019
_chemical_formula_sum 'C44 H48 N4 O12'
_chemical_formula_weight 824.86
_space_group_IT_number 14
_space_group_name_Hall '-P 2yn'
_space_group_name_H-M_alt 'P 1 21/n 1'
_symmetry_cell_setting monoclinic
_symmetry_space_group_name_Hall '-P 2yn'
_symmetry_space_group_name_H-M 'P 1 21/n 1'
_atom_sites_solution_hydrogens geom
_atom_sites_solution_primary direct
_atom_sites_solution_secondary difmap
_audit_creation_method SHELXL-97
_audit_update_record
;
2018-10-15 deposited with the CCDC.    2019-04-24 downloaded from the CCDC.
;
_cell_angle_alpha 90.00
_cell_angle_beta 95.991(3)
_cell_angle_gamma 90.00
_cell_formula_units_Z 4
_cell_length_a 10.4005(15)
_cell_length_b 17.879(3)
_cell_length_c 22.883(3)
_cell_measurement_reflns_used 4328
_cell_measurement_temperature 294(2)
_cell_measurement_theta_max 24.06
_cell_measurement_theta_min 2.28
_cell_volume 4231.9(11)
_computing_cell_refinement 'Bruker SMART'
_computing_data_collection 'Bruker SMART'
_computing_data_reduction 'Bruker SAINT'
_computing_molecular_graphics 'Bruker SHELXTL'
_computing_publication_material 'Bruker SHELXTL'
_computing_structure_refinement 'SHELXL-97 (Sheldrick, 1997)'
_computing_structure_solution 'SHELXS-97 (Sheldrick, 1990)'
_diffrn_ambient_temperature 294(2)
_diffrn_measured_fraction_theta_full 0.993
_diffrn_measured_fraction_theta_max 0.993
_diffrn_measurement_device_type 'CCD area detector'
_diffrn_measurement_method 'phi and omega scans'
_diffrn_radiation_monochromator graphite
_diffrn_radiation_source 'fine-focus sealed tube'
_diffrn_radiation_type MoK\a
_diffrn_radiation_wavelength 0.71073
_diffrn_reflns_av_R_equivalents 0.0572
_diffrn_reflns_av_sigmaI/netI 0.0759
_diffrn_reflns_limit_h_max 12
_diffrn_reflns_limit_h_min -12
_diffrn_reflns_limit_k_max 22
_diffrn_reflns_limit_k_min -16
_diffrn_reflns_limit_l_max 28
_diffrn_reflns_limit_l_min -28
_diffrn_reflns_number 23450
_diffrn_reflns_theta_full 26.41
_diffrn_reflns_theta_max 26.41
_diffrn_reflns_theta_min 1.45
_exptl_absorpt_coefficient_mu 0.095
_exptl_absorpt_correction_T_max 1.000000
_exptl_absorpt_correction_T_min 0.687748
_exptl_absorpt_correction_type multi-scan
_exptl_absorpt_process_details SADABS
_exptl_crystal_density_diffrn 1.295
_exptl_crystal_density_meas ?
_exptl_crystal_density_method 'not measured'
_exptl_crystal_F_000 1744
_exptl_crystal_size_max 0.24
_exptl_crystal_size_mid 0.20
_exptl_crystal_size_min 0.16
_refine_diff_density_max 0.371
_refine_diff_density_min -0.275
_refine_diff_density_rms 0.054
_refine_ls_extinction_method none
_refine_ls_goodness_of_fit_ref 1.022
_refine_ls_hydrogen_treatment constr
_refine_ls_matrix_type full
_refine_ls_number_parameters 547
_refine_ls_number_reflns 8621
_refine_ls_number_restraints 6
_refine_ls_restrained_S_all 1.026
_refine_ls_R_factor_all 0.1327
_refine_ls_R_factor_gt 0.0588
_refine_ls_shift/su_max 0.001
_refine_ls_shift/su_mean 0.000
_refine_ls_structure_factor_coef Fsqd
_refine_ls_weighting_details 'calc w=1/[\s^2^(Fo^2^)+(0.0519P)^2^+1.7116P] where P=(Fo^2^+2Fc^2^)/3'
_refine_ls_weighting_scheme calc
_refine_ls_wR_factor_gt 0.1180
_refine_ls_wR_factor_ref 0.1501
_reflns_number_gt 4639
_reflns_number_total 8621
_reflns_threshold_expression >2sigma(I)
_cod_data_source_file c9ob00613c2.cif
_cod_data_source_block 60221a
_cod_depositor_comments
;
The following automatic conversions were performed:

'_symmetry_cell_setting' value 'Monoclinic' changed to 'monoclinic'
according to
/home/data/users/saulius/crontab/automatic-downloads/rss-feeds/RSC/lib/dictionaries/cif_core.dic
dictionary named 'cif_core.dic' version 2.4.2 from 2011-04-26.

'_exptl_absorpt_correction_type' value 'MULTI-SCAN' changed to
'multi-scan' according to
/home/data/users/saulius/crontab/automatic-downloads/rss-feeds/RSC/lib/dictionaries/cif_core.dic
dictionary named 'cif_core.dic' version 2.4.2 from 2011-04-26.

'_refine_ls_hydrogen_treatment' value 'CONSTR' changed to 'constr'
according to
/home/data/users/saulius/crontab/automatic-downloads/rss-feeds/RSC/lib/dictionaries/cif_core.dic
dictionary named 'cif_core.dic' version 2.4.2 from 2011-04-26.

'_exptl_crystal_density_meas' value 'NONE' was changed to '?' - the
value is perceived as not measured.

Automatic conversion script
Id: cif_fix_values 4973 2017-02-22 13:04:09Z antanas 

 Adding full bibliography for 7156819--7156821.cif.
;
_cod_original_cell_volume 4232.0(11)
_cod_original_sg_symbol_H-M P2(1)/n
_cod_database_code 7156819

loop_
_symmetry_equiv_pos_as_xyz
'x, y, z'
'-x+1/2, y+1/2, -z+1/2'
'-x, -y, -z'
'x-1/2, -y-1/2, z-1/2'

loop_
_atom_site_label
_atom_site_type_symbol
_atom_site_fract_x
_atom_site_fract_y
_atom_site_fract_z
_atom_site_U_iso_or_equiv
_atom_site_adp_type
_atom_site_occupancy
_atom_site_symmetry_multiplicity
_atom_site_calc_flag
_atom_site_refinement_flags
O1 O 0.26527(17) 0.72256(12) 0.11290(10) 0.0540(6) Uani 1 1 d .
O2 O 0.42695(19) 0.80058(13) 0.14219(10) 0.0569(6) Uani 1 1 d .
O3 O 0.57855(16) 0.79783(10) 0.04610(8) 0.0363(5) Uani 1 1 d .
O4 O 0.9083(2) 0.80846(19) 0.20959(10) 0.0933(10) Uani 1 1 d .
O5 O 1.1515(2) 0.82054(12) -0.00387(10) 0.0584(6) Uani 1 1 d .
O6 O 0.90365(18) 0.90261(10) -0.06510(7) 0.0389(5) Uani 1 1 d .
O7 O 0.8677(3) 1.00710(13) -0.15148(10) 0.0779(8) Uani 1 1 d .
O8 O 0.8905(3) 0.96606(14) -0.24096(9) 0.0783(8) Uani 1 1 d .
O9 O 0.95161(19) 0.64952(11) -0.13112(8) 0.0464(5) Uani 1 1 d .
O10 O 1.23866(19) 0.58240(11) -0.11026(9) 0.0511(5) Uani 1 1 d .
O11 O 1.1271(3) 0.57953(19) 0.14600(12) 0.1102(12) Uani 1 1 d .
O12 O 0.72025(17) 0.54348(10) 0.01790(9) 0.0440(5) Uani 1 1 d .
N1 N 0.7248(2) 0.82494(14) 0.14843(9) 0.0419(6) Uani 1 1 d .
H1 H 0.6419 0.8255 0.1470 0.050 Uiso 1 1 calc R
N2 N 1.0697(2) 0.92142(12) 0.03792(9) 0.0362(5) Uani 1 1 d .
H2 H 1.0843 0.9661 0.0509 0.043 Uiso 1 1 calc R
N3 N 1.1748(2) 0.66902(13) -0.04772(11) 0.0433(6) Uani 1 1 d .
H3 H 1.1926 0.7119 -0.0319 0.052 Uiso 1 1 calc R
N4 N 0.9329(2) 0.54774(13) 0.09892(10) 0.0436(6) Uani 1 1 d .
H4 H 0.8602 0.5272 0.1040 0.052 Uiso 1 1 calc R
C1 C 0.5710(2) 0.72097(15) 0.05516(11) 0.0330(6) Uani 1 1 d .
C2 C 0.6580(2) 0.67239(15) 0.03320(11) 0.0344(6) Uani 1 1 d .
H2A H 0.7280 0.6906 0.0153 0.041 Uiso 1 1 calc R
C3 C 0.6386(2) 0.59635(16) 0.03849(12) 0.0359(7) Uani 1 1 d .
C4 C 0.5326(3) 0.56822(16) 0.06375(13) 0.0439(7) Uani 1 1 d .
H4A H 0.5194 0.5169 0.0660 0.053 Uiso 1 1 calc R
C5 C 0.4476(3) 0.61769(17) 0.08541(13) 0.0448(7) Uani 1 1 d .
H5 H 0.3761 0.5993 0.1020 0.054 Uiso 1 1 calc R
C6 C 0.4666(2) 0.69494(16) 0.08289(12) 0.0361(7) Uani 1 1 d .
C7 C 0.3862(3) 0.74600(17) 0.11512(13) 0.0400(7) Uani 1 1 d .
C8 C 0.1780(3) 0.7638(2) 0.14652(16) 0.0652(10) Uani 1 1 d .
H8A H 0.1954 0.7513 0.1874 0.098 Uiso 1 1 calc R
H8B H 0.0903 0.7508 0.1330 0.098 Uiso 1 1 calc R
H8C H 0.1904 0.8165 0.1414 0.098 Uiso 1 1 calc R
C9 C 0.7019(2) 0.82832(14) 0.04327(12) 0.0315(6) Uani 1 1 d .
C10 C 0.7776(2) 0.84262(15) 0.09593(11) 0.0336(6) Uani 1 1 d .
C11 C 0.8994(2) 0.87373(15) 0.09311(11) 0.0354(6) Uani 1 1 d .
H11 H 0.9519 0.8836 0.1277 0.042 Uiso 1 1 calc R
C12 C 0.9438(2) 0.89030(14) 0.03955(11) 0.0326(6) Uani 1 1 d .
C13 C 0.8636(3) 0.87841(14) -0.01205(11) 0.0326(6) Uani 1 1 d .
C14 C 0.7420(3) 0.84768(14) -0.01000(12) 0.0338(6) Uani 1 1 d .
H14 H 0.6878 0.8402 -0.0445 0.041 Uiso 1 1 calc R
C15 C 0.7902(3) 0.8071(2) 0.20109(13) 0.0576(9) Uani 1 1 d .
C16 C 0.7062(3) 0.7838(2) 0.24792(14) 0.0660(10) Uani 1 1 d .
H16A H 0.6161 0.7876 0.2324 0.079 Uiso 1 1 calc R
H16B H 0.7207 0.8176 0.2811 0.079 Uiso 1 1 calc R
C17 C 0.7346(3) 0.7044(2) 0.26858(16) 0.0757(12) Uani 1 1 d .
H17A H 0.8259 0.7001 0.2819 0.091 Uiso 1 1 calc R
H17B H 0.6866 0.6939 0.3018 0.091 Uiso 1 1 calc R
C18 C 0.6997(4) 0.6470(3) 0.2212(2) 0.1005(15) Uani 1 1 d .
H18A H 0.6109 0.6534 0.2058 0.151 Uiso 1 1 calc R
H18B H 0.7118 0.5977 0.2375 0.151 Uiso 1 1 calc R
H18C H 0.7541 0.6535 0.1902 0.151 Uiso 1 1 calc R
C19 C 1.1668(3) 0.88322(17) 0.01673(12) 0.0407(7) Uani 1 1 d .
C20 C 1.2949(3) 0.92363(18) 0.01997(15) 0.0539(8) Uani 1 1 d .
H20A H 1.2811 0.9765 0.0263 0.065 Uiso 1 1 calc R
H20B H 1.3513 0.9048 0.0532 0.065 Uiso 1 1 calc R
C21 C 1.3597(4) 0.9134(3) -0.0356(2) 0.0912(14) Uani 1 1 d .
H21A H 1.4408 0.9406 -0.0315 0.109 Uiso 1 1 calc R
H21B H 1.3799 0.8608 -0.0396 0.109 Uiso 1 1 calc R
C22 C 1.2831(6) 0.9384(3) -0.0898(2) 0.136(2) Uani 1 1 d .
H22A H 1.1994 0.9151 -0.0927 0.205 Uiso 1 1 calc R
H22B H 1.3266 0.9246 -0.1232 0.205 Uiso 1 1 calc R
H22C H 1.2732 0.9917 -0.0889 0.205 Uiso 1 1 calc R
C23 C 0.9042(2) 0.85076(16) -0.10985(11) 0.0340(6) Uani 1 1 d .
C24 C 0.9234(2) 0.77586(16) -0.09680(12) 0.0374(7) Uani 1 1 d .
H24 H 0.9337 0.7601 -0.0579 0.045 Uiso 1 1 calc R
C25 C 0.9273(2) 0.72455(16) -0.14137(12) 0.0376(7) Uani 1 1 d .
C26 C 0.9065(3) 0.74657(18) -0.19962(12) 0.0440(7) Uani 1 1 d .
H26 H 0.9037 0.7114 -0.2297 0.053 Uiso 1 1 calc R
C27 C 0.8901(3) 0.82083(19) -0.21223(12) 0.0479(8) Uani 1 1 d .
H27 H 0.8779 0.8357 -0.2514 0.057 Uiso 1 1 calc R
C28 C 0.8910(3) 0.87572(16) -0.16805(12) 0.0387(7) Uani 1 1 d .
C29 C 0.8815(3) 0.9559(2) -0.18400(13) 0.0521(8) Uani 1 1 d .
C30 C 0.8798(6) 1.0417(2) -0.26283(17) 0.1139(18) Uani 1 1 d .
H30A H 0.8088 1.0662 -0.2471 0.171 Uiso 1 1 calc R
H30B H 0.8649 1.0409 -0.3049 0.171 Uiso 1 1 calc R
H30C H 0.9584 1.0682 -0.2510 0.171 Uiso 1 1 calc R
C31 C 0.9528(3) 0.62456(15) -0.07312(12) 0.0383(7) Uani 1 1 d .
C32 C 1.0609(3) 0.63160(15) -0.03264(13) 0.0371(7) Uani 1 1 d .
C33 C 1.0566(3) 0.60676(15) 0.02452(13) 0.0387(7) Uani 1 1 d .
H33 H 1.1297 0.6112 0.0514 0.046 Uiso 1 1 calc R
C34 C 0.9445(3) 0.57525(14) 0.04234(12) 0.0358(7) Uani 1 1 d .
C35 C 0.8366(2) 0.57114(14) 0.00067(13) 0.0367(7) Uani 1 1 d .
C36 C 0.8408(3) 0.59323(15) -0.05632(13) 0.0383(7) Uani 1 1 d .
H36 H 0.7687 0.5872 -0.0836 0.046 Uiso 1 1 calc R
C37 C 1.2558(2) 0.64215(16) -0.08477(12) 0.0355(6) Uani 1 1 d .
C38 C 1.3689(3) 0.69265(17) -0.09255(13) 0.0437(7) Uani 1 1 d .
H38A H 1.4103 0.7062 -0.0540 0.052 Uiso 1 1 calc R
H38B H 1.3366 0.7383 -0.1118 0.052 Uiso 1 1 calc R
C39 C 1.4693(3) 0.65890(18) -0.12785(14) 0.0531(8) Uani 1 1 d .
H39A H 1.5091 0.6166 -0.1065 0.064 Uiso 1 1 calc R
H39B H 1.4268 0.6404 -0.1648 0.064 Uiso 1 1 calc R
C40 C 1.5735(3) 0.7136(2) -0.14046(16) 0.0672(10) Uani 1 1 d .
H40A H 1.5347 0.7561 -0.1610 0.101 Uiso 1 1 calc R
H40B H 1.6323 0.6898 -0.1642 0.101 Uiso 1 1 calc R
H40C H 1.6197 0.7298 -0.1041 0.101 Uiso 1 1 calc R
C41 C 1.0220(3) 0.54946(19) 0.14674(15) 0.0581(9) Uani 1 1 d .
C42 C 0.9848(4) 0.5097(2) 0.19996(14) 0.0638(10) Uani 1 1 d .
H42A H 1.0141 0.4583 0.1987 0.077 Uiso 1 1 calc R
H42B H 0.8912 0.5088 0.1982 0.077 Uiso 1 1 calc R
C43 C 1.0378(4) 0.5434(3) 0.25741(17) 0.0977(15) Uani 1 1 d .
H43A H 0.9943 0.5905 0.2627 0.117 Uiso 1 1 calc R
H43B H 1.1290 0.5539 0.2562 0.117 Uiso 1 1 calc R
C44 C 1.0219(5) 0.4934(4) 0.3092(2) 0.135(2) Uani 1 1 d U
H44A H 0.9322 0.4811 0.3098 0.203 Uiso 1 1 calc R
H44B H 1.0524 0.5189 0.3449 0.203 Uiso 1 1 calc R
H44C H 1.0709 0.4484 0.3060 0.203 Uiso 1 1 calc R

loop_
_atom_site_aniso_label
_atom_site_aniso_U_11
_atom_site_aniso_U_22
_atom_site_aniso_U_33
_atom_site_aniso_U_23
_atom_site_aniso_U_13
_atom_site_aniso_U_12
O1 0.0307(11) 0.0564(14) 0.0775(15) -0.0105(12) 0.0181(10) -0.0020(10)
O2 0.0461(12) 0.0583(15) 0.0678(15) -0.0226(12) 0.0132(11) -0.0017(11)
O3 0.0294(10) 0.0331(11) 0.0465(11) 0.0002(9) 0.0050(8) 0.0005(8)
O4 0.0429(14) 0.179(3) 0.0568(16) 0.0409(17) 0.0008(11) -0.0116(16)
O5 0.0555(13) 0.0374(13) 0.0850(16) -0.0188(12) 0.0199(12) -0.0046(11)
O6 0.0573(12) 0.0307(11) 0.0300(10) -0.0002(8) 0.0108(9) -0.0064(9)
O7 0.142(2) 0.0425(15) 0.0467(14) 0.0045(12) -0.0024(15) -0.0100(15)
O8 0.128(2) 0.0681(17) 0.0395(13) 0.0169(12) 0.0120(14) -0.0229(16)
O9 0.0574(13) 0.0406(12) 0.0424(12) -0.0093(10) 0.0106(10) 0.0059(10)
O10 0.0514(12) 0.0386(13) 0.0664(14) -0.0133(11) 0.0218(11) -0.0085(10)
O11 0.099(2) 0.151(3) 0.0736(19) 0.0310(19) -0.0240(16) -0.073(2)
O12 0.0344(10) 0.0310(11) 0.0685(14) -0.0062(10) 0.0138(9) -0.0028(9)
N1 0.0327(12) 0.0616(17) 0.0327(13) 0.0018(12) 0.0092(10) -0.0023(12)
N2 0.0425(13) 0.0248(12) 0.0424(14) -0.0062(10) 0.0096(11) -0.0064(11)
N3 0.0396(13) 0.0328(14) 0.0595(16) -0.0131(12) 0.0146(12) -0.0060(11)
N4 0.0393(13) 0.0403(15) 0.0521(16) -0.0018(12) 0.0093(12) -0.0048(11)
C1 0.0294(14) 0.0298(16) 0.0388(16) -0.0015(12) -0.0013(12) -0.0029(12)
C2 0.0283(14) 0.0355(17) 0.0398(16) -0.0021(13) 0.0051(12) -0.0001(12)
C3 0.0275(14) 0.0345(17) 0.0459(17) -0.0056(13) 0.0041(12) -0.0011(13)
C4 0.0393(16) 0.0293(16) 0.064(2) -0.0010(15) 0.0099(14) -0.0075(13)
C5 0.0329(15) 0.0405(18) 0.062(2) -0.0010(15) 0.0121(14) -0.0034(14)
C6 0.0283(14) 0.0394(17) 0.0411(16) -0.0014(13) 0.0058(12) 0.0008(13)
C7 0.0346(16) 0.0423(18) 0.0436(17) 0.0036(14) 0.0058(13) 0.0020(14)
C8 0.0444(18) 0.075(3) 0.080(3) -0.002(2) 0.0251(17) 0.0183(18)
C9 0.0312(14) 0.0238(14) 0.0398(16) -0.0018(12) 0.0051(12) 0.0014(12)
C10 0.0361(15) 0.0329(16) 0.0326(15) -0.0007(12) 0.0079(12) 0.0020(13)
C11 0.0379(15) 0.0370(16) 0.0311(15) -0.0035(12) 0.0028(12) -0.0002(13)
C12 0.0354(15) 0.0243(14) 0.0390(16) -0.0018(12) 0.0077(12) -0.0018(12)
C13 0.0446(16) 0.0242(14) 0.0299(15) 0.0015(12) 0.0084(12) -0.0004(12)
C14 0.0392(15) 0.0283(15) 0.0331(15) -0.0024(12) 0.0001(12) -0.0010(12)
C15 0.0448(19) 0.087(3) 0.0414(19) 0.0109(18) 0.0050(15) -0.0034(18)
C16 0.053(2) 0.106(3) 0.0400(19) 0.013(2) 0.0109(16) -0.007(2)
C17 0.056(2) 0.113(4) 0.058(2) 0.023(2) 0.0047(18) -0.005(2)
C18 0.088(3) 0.107(4) 0.106(4) 0.004(3) 0.006(3) -0.003(3)
C19 0.0463(17) 0.0326(17) 0.0439(17) 0.0007(14) 0.0077(14) -0.0004(14)
C20 0.0437(17) 0.045(2) 0.074(2) -0.0055(17) 0.0113(16) -0.0064(15)
C21 0.071(3) 0.089(3) 0.120(4) -0.007(3) 0.043(3) -0.018(2)
C22 0.149(5) 0.153(6) 0.116(4) 0.043(4) 0.054(4) 0.001(4)
C23 0.0320(14) 0.0393(17) 0.0310(15) -0.0055(13) 0.0053(11) -0.0066(13)
C24 0.0412(15) 0.0410(18) 0.0308(15) -0.0006(13) 0.0075(12) -0.0018(14)
C25 0.0331(15) 0.0412(18) 0.0397(17) -0.0077(14) 0.0096(12) -0.0043(13)
C26 0.0453(17) 0.055(2) 0.0334(17) -0.0138(15) 0.0092(13) -0.0079(15)
C27 0.0551(19) 0.059(2) 0.0303(16) -0.0016(15) 0.0066(14) -0.0126(16)
C28 0.0406(15) 0.0433(18) 0.0324(16) 0.0018(13) 0.0049(12) -0.0096(14)
C29 0.064(2) 0.056(2) 0.0352(18) 0.0044(16) -0.0019(15) -0.0190(18)
C30 0.200(5) 0.077(3) 0.062(3) 0.033(2) -0.002(3) -0.043(3)
C31 0.0424(16) 0.0292(16) 0.0448(18) -0.0082(13) 0.0120(14) 0.0041(13)
C32 0.0349(15) 0.0243(15) 0.0536(19) -0.0095(13) 0.0117(13) -0.0005(12)
C33 0.0335(15) 0.0326(16) 0.0497(18) -0.0063(14) 0.0033(13) 0.0001(13)
C34 0.0367(15) 0.0231(14) 0.0478(18) -0.0049(13) 0.0055(13) 0.0004(12)
C35 0.0317(15) 0.0221(15) 0.0575(19) -0.0059(13) 0.0105(13) 0.0012(12)
C36 0.0332(15) 0.0300(16) 0.0509(19) -0.0103(14) 0.0011(13) 0.0024(13)
C37 0.0351(15) 0.0314(17) 0.0401(16) -0.0008(13) 0.0038(13) 0.0022(13)
C38 0.0441(16) 0.0469(19) 0.0410(17) -0.0062(14) 0.0089(13) -0.0094(15)
C39 0.0405(17) 0.057(2) 0.063(2) -0.0066(17) 0.0112(15) -0.0047(16)
C40 0.0499(19) 0.078(3) 0.076(3) 0.001(2) 0.0192(18) -0.0156(19)
C41 0.066(2) 0.051(2) 0.055(2) -0.0001(17) -0.0010(18) -0.0178(18)
C42 0.083(2) 0.056(2) 0.053(2) 0.0008(17) 0.0121(19) -0.001(2)
C43 0.090(3) 0.137(4) 0.065(3) -0.004(3) 0.000(2) 0.000(3)
C44 0.144(4) 0.189(5) 0.076(3) 0.021(3) 0.020(3) 0.008(4)

loop_
_atom_type_symbol
_atom_type_description
_atom_type_scat_dispersion_real
_atom_type_scat_dispersion_imag
_atom_type_scat_source
C C 0.0033 0.0016 'International Tables Vol C Tables 4.2.6.8 and 6.1.1.4'
H H 0.0000 0.0000 'International Tables Vol C Tables 4.2.6.8 and 6.1.1.4'
N N 0.0061 0.0033 'International Tables Vol C Tables 4.2.6.8 and 6.1.1.4'
O O 0.0106 0.0060 'International Tables Vol C Tables 4.2.6.8 and 6.1.1.4'

loop_
_geom_angle_atom_site_label_1
_geom_angle_atom_site_label_2
_geom_angle_atom_site_label_3
_geom_angle
C7 O1 C8 117.7(2)
C1 O3 C9 117.17(19)
C23 O6 C13 117.5(2)
C29 O8 C30 117.2(3)
C25 O9 C31 117.0(2)
C3 O12 C35 115.7(2)
C15 N1 C10 127.3(2)
C15 N1 H1 116.4
C10 N1 H1 116.4
C19 N2 C12 122.3(2)
C19 N2 H2 118.8
C12 N2 H2 118.8
C37 N3 C32 125.0(2)
C37 N3 H3 117.5
C32 N3 H3 117.5
C41 N4 C34 128.2(3)
C41 N4 H4 115.9
C34 N4 H4 115.9
C2 C1 O3 121.0(2)
C2 C1 C6 121.7(3)
O3 C1 C6 117.1(2)
C3 C2 C1 118.6(2)
C3 C2 H2A 120.7
C1 C2 H2A 120.7
C2 C3 O12 122.8(2)
C2 C3 C4 121.4(3)
O12 C3 C4 115.8(2)
C5 C4 C3 118.9(3)
C5 C4 H4A 120.5
C3 C4 H4A 120.5
C4 C5 C6 121.3(3)
C4 C5 H5 119.3
C6 C5 H5 119.3
C1 C6 C5 118.0(3)
C1 C6 C7 121.8(3)
C5 C6 C7 119.8(3)
O2 C7 O1 123.9(3)
O2 C7 C6 124.4(3)
O1 C7 C6 111.7(3)
O1 C8 H8A 109.5
O1 C8 H8B 109.5
H8A C8 H8B 109.5
O1 C8 H8C 109.5
H8A C8 H8C 109.5
H8B C8 H8C 109.5
C14 C9 C10 121.7(2)
C14 C9 O3 120.2(2)
C10 C9 O3 118.0(2)
C11 C10 C9 118.0(2)
C11 C10 N1 124.6(2)
C9 C10 N1 117.5(2)
C12 C11 C10 121.0(2)
C12 C11 H11 119.5
C10 C11 H11 119.5
C11 C12 C13 119.5(2)
C11 C12 N2 119.9(2)
C13 C12 N2 120.6(2)
C14 C13 C12 120.1(2)
C14 C13 O6 120.7(2)
C12 C13 O6 119.1(2)
C9 C14 C13 119.6(2)
C9 C14 H14 120.2
C13 C14 H14 120.2
O4 C15 N1 122.5(3)
O4 C15 C16 122.6(3)
N1 C15 C16 114.9(3)
C15 C16 C17 111.8(3)
C15 C16 H16A 109.3
C17 C16 H16A 109.3
C15 C16 H16B 109.3
C17 C16 H16B 109.3
H16A C16 H16B 107.9
C18 C17 C16 112.8(3)
C18 C17 H17A 109.0
C16 C17 H17A 109.0
C18 C17 H17B 109.0
C16 C17 H17B 109.0
H17A C17 H17B 107.8
C17 C18 H18A 109.5
C17 C18 H18B 109.5
H18A C18 H18B 109.5
C17 C18 H18C 109.5
H18A C18 H18C 109.5
H18B C18 H18C 109.5
O5 C19 N2 122.1(3)
O5 C19 C20 122.5(3)
N2 C19 C20 115.4(3)
C21 C20 C19 111.7(3)
C21 C20 H20A 109.3
C19 C20 H20A 109.3
C21 C20 H20B 109.3
C19 C20 H20B 109.3
H20A C20 H20B 107.9
C22 C21 C20 115.0(4)
C22 C21 H21A 108.5
C20 C21 H21A 108.5
C22 C21 H21B 108.5
C20 C21 H21B 108.5
H21A C21 H21B 107.5
C21 C22 H22A 109.5
C21 C22 H22B 109.5
H22A C22 H22B 109.5
C21 C22 H22C 109.5
H22A C22 H22C 109.5
H22B C22 H22C 109.5
O6 C23 C24 120.1(2)
O6 C23 C28 119.0(2)
C24 C23 C28 120.8(3)
C25 C24 C23 120.1(3)
C25 C24 H24 120.0
C23 C24 H24 120.0
C24 C25 O9 122.8(3)
C24 C25 C26 120.7(3)
O9 C25 C26 116.6(2)
C27 C26 C25 118.9(3)
C27 C26 H26 120.6
C25 C26 H26 120.6
C26 C27 C28 122.3(3)
C26 C27 H27 118.8
C28 C27 H27 118.8
C23 C28 C27 117.0(3)
C23 C28 C29 122.8(3)
C27 C28 C29 120.2(3)
O7 C29 O8 122.0(3)
O7 C29 C28 126.6(3)
O8 C29 C28 111.4(3)
O8 C30 H30A 109.5
O8 C30 H30B 109.5
H30A C30 H30B 109.5
O8 C30 H30C 109.5
H30A C30 H30C 109.5
H30B C30 H30C 109.5
C36 C31 C32 119.9(3)
C36 C31 O9 117.9(2)
C32 C31 O9 122.1(2)
C31 C32 C33 119.9(3)
C31 C32 N3 120.9(3)
C33 C32 N3 119.0(2)
C32 C33 C34 121.1(3)
C32 C33 H33 119.5
C34 C33 H33 119.5
C33 C34 C35 117.3(3)
C33 C34 N4 124.6(2)
C35 C34 N4 118.2(2)
C36 C35 C34 122.2(3)
C36 C35 O12 118.9(2)
C34 C35 O12 118.8(3)
C35 C36 C31 119.5(3)
C35 C36 H36 120.2
C31 C36 H36 120.2
O10 C37 N3 122.9(3)
O10 C37 C38 122.9(3)
N3 C37 C38 114.1(2)
C37 C38 C39 114.5(2)
C37 C38 H38A 108.6
C39 C38 H38A 108.6
C37 C38 H38B 108.6
C39 C38 H38B 108.6
H38A C38 H38B 107.6
C40 C39 C38 113.1(3)
C40 C39 H39A 109.0
C38 C39 H39A 109.0
C40 C39 H39B 109.0
C38 C39 H39B 109.0
H39A C39 H39B 107.8
C39 C40 H40A 109.5
C39 C40 H40B 109.5
H40A C40 H40B 109.5
C39 C40 H40C 109.5
H40A C40 H40C 109.5
H40B C40 H40C 109.5
O11 C41 N4 122.4(3)
O11 C41 C42 122.0(3)
N4 C41 C42 115.6(3)
C41 C42 C43 114.9(3)
C41 C42 H42A 108.6
C43 C42 H42A 108.6
C41 C42 H42B 108.6
C43 C42 H42B 108.6
H42A C42 H42B 107.5
C42 C43 C44 113.0(4)
C42 C43 H43A 109.0
C44 C43 H43A 109.0
C42 C43 H43B 109.0
C44 C43 H43B 109.0
H43A C43 H43B 107.8
C43 C44 H44A 109.5
C43 C44 H44B 109.5
H44A C44 H44B 109.5
C43 C44 H44C 109.5
H44A C44 H44C 109.5
H44B C44 H44C 109.5

loop_
_geom_bond_atom_site_label_1
_geom_bond_atom_site_label_2
_geom_bond_distance
O1 C7 1.322(3)
O1 C8 1.451(3)
O2 C7 1.209(3)
O3 C1 1.393(3)
O3 C9 1.401(3)
O4 C15 1.223(3)
O5 C19 1.220(3)
O6 C23 1.382(3)
O6 C13 1.393(3)
O7 C29 1.198(4)
O8 C29 1.329(4)
O8 C30 1.442(4)
O9 C25 1.381(3)
O9 C31 1.399(3)
O10 C37 1.221(3)
O11 C41 1.220(4)
O12 C3 1.386(3)
O12 C35 1.402(3)
N1 C15 1.359(4)
N1 C10 1.408(3)
N1 H1 0.8600
N2 C19 1.350(3)
N2 C12 1.427(3)
N2 H2 0.8600
N3 C37 1.345(3)
N3 C32 1.434(3)
N3 H3 0.8600
N4 C41 1.359(4)
N4 C34 1.402(3)
N4 H4 0.8600
C1 C2 1.386(4)
C1 C6 1.394(4)
C2 C3 1.382(4)
C2 H2A 0.9300
C3 C4 1.391(4)
C4 C5 1.379(4)
C4 H4A 0.9300
C5 C6 1.397(4)
C5 H5 0.9300
C6 C7 1.485(4)
C8 H8A 0.9600
C8 H8B 0.9600
C8 H8C 0.9600
C9 C14 1.373(4)
C9 C10 1.393(3)
C10 C11 1.391(4)
C11 C12 1.386(4)
C11 H11 0.9300
C12 C13 1.389(3)
C13 C14 1.385(4)
C14 H14 0.9300
C15 C16 1.510(4)
C16 C17 1.515(5)
C16 H16A 0.9700
C16 H16B 0.9700
C17 C18 1.509(5)
C17 H17A 0.9700
C17 H17B 0.9700
C18 H18A 0.9600
C18 H18B 0.9600
C18 H18C 0.9600
C19 C20 1.511(4)
C20 C21 1.511(5)
C20 H20A 0.9700
C20 H20B 0.9700
C21 C22 1.472(6)
C21 H21A 0.9700
C21 H21B 0.9700
C22 H22A 0.9600
C22 H22B 0.9600
C22 H22C 0.9600
C23 C24 1.382(4)
C23 C28 1.398(4)
C24 C25 1.376(4)
C24 H24 0.9300
C25 C26 1.385(4)
C26 C27 1.366(4)
C26 H26 0.9300
C27 C28 1.408(4)
C27 H27 0.9300
C28 C29 1.480(4)
C30 H30A 0.9600
C30 H30B 0.9600
C30 H30C 0.9600
C31 C36 1.383(4)
C31 C32 1.385(4)
C32 C33 1.386(4)
C33 C34 1.393(4)
C33 H33 0.9300
C34 C35 1.397(4)
C35 C36 1.368(4)
C36 H36 0.9300
C37 C38 1.508(4)
C38 C39 1.511(4)
C38 H38A 0.9700
C38 H38B 0.9700
C39 C40 1.510(4)
C39 H39A 0.9700
C39 H39B 0.9700
C40 H40A 0.9600
C40 H40B 0.9600
C40 H40C 0.9600
C41 C42 1.496(4)
C42 C43 1.498(5)
C42 H42A 0.9700
C42 H42B 0.9700
C43 C44 1.507(6)
C43 H43A 0.9700
C43 H43B 0.9700
C44 H44A 0.9600
C44 H44B 0.9600
C44 H44C 0.9600

loop_
_geom_torsion_atom_site_label_1
_geom_torsion_atom_site_label_2
_geom_torsion_atom_site_label_3
_geom_torsion_atom_site_label_4
_geom_torsion
C9 O3 C1 C2 -32.4(3)
C9 O3 C1 C6 152.6(2)
O3 C1 C2 C3 -173.8(2)
C6 C1 C2 C3 0.9(4)
C1 C2 C3 O12 180.0(2)
C1 C2 C3 C4 1.7(4)
C35 O12 C3 C2 10.9(4)
C35 O12 C3 C4 -170.7(2)
C2 C3 C4 C5 -1.9(4)
O12 C3 C4 C5 179.7(2)
C3 C4 C5 C6 -0.6(4)
C2 C1 C6 C5 -3.3(4)
O3 C1 C6 C5 171.6(2)
C2 C1 C6 C7 169.6(2)
O3 C1 C6 C7 -15.5(4)
C4 C5 C6 C1 3.1(4)
C4 C5 C6 C7 -169.9(3)
C8 O1 C7 O2 -1.9(4)
C8 O1 C7 C6 175.1(3)
C1 C6 C7 O2 -33.9(4)
C5 C6 C7 O2 138.9(3)
C1 C6 C7 O1 149.1(2)
C5 C6 C7 O1 -38.2(4)
C1 O3 C9 C14 103.4(3)
C1 O3 C9 C10 -80.7(3)
C14 C9 C10 C11 -3.4(4)
O3 C9 C10 C11 -179.2(2)
C14 C9 C10 N1 176.2(2)
O3 C9 C10 N1 0.3(4)
C15 N1 C10 C11 -27.2(5)
C15 N1 C10 C9 153.2(3)
C9 C10 C11 C12 0.3(4)
N1 C10 C11 C12 -179.3(3)
C10 C11 C12 C13 2.5(4)
C10 C11 C12 N2 -179.3(2)
C19 N2 C12 C11 111.9(3)
C19 N2 C12 C13 -69.9(3)
C11 C12 C13 C14 -2.3(4)
N2 C12 C13 C14 179.5(2)
C11 C12 C13 O6 173.2(2)
N2 C12 C13 O6 -5.0(4)
C23 O6 C13 C14 -58.1(3)
C23 O6 C13 C12 126.4(3)
C10 C9 C14 C13 3.7(4)
O3 C9 C14 C13 179.4(2)
C12 C13 C14 C9 -0.7(4)
O6 C13 C14 C9 -176.2(2)
C10 N1 C15 O4 4.2(6)
C10 N1 C15 C16 -174.5(3)
O4 C15 C16 C17 -60.1(5)
N1 C15 C16 C17 118.7(3)
C15 C16 C17 C18 -65.7(4)
C12 N2 C19 O5 2.2(4)
C12 N2 C19 C20 -178.2(2)
O5 C19 C20 C21 41.9(4)
N2 C19 C20 C21 -137.7(3)
C19 C20 C21 C22 57.8(5)
C13 O6 C23 C24 -28.9(3)
C13 O6 C23 C28 154.1(2)
O6 C23 C24 C25 -178.3(2)
C28 C23 C24 C25 -1.3(4)
C23 C24 C25 O9 177.2(2)
C23 C24 C25 C26 -2.8(4)
C31 O9 C25 C24 9.6(4)
C31 O9 C25 C26 -170.4(2)
C24 C25 C26 C27 4.1(4)
O9 C25 C26 C27 -175.9(3)
C25 C26 C27 C28 -1.3(4)
O6 C23 C28 C27 -179.1(2)
C24 C23 C28 C27 3.9(4)
O6 C23 C28 C29 2.4(4)
C24 C23 C28 C29 -174.7(3)
C26 C27 C28 C23 -2.6(4)
C26 C27 C28 C29 176.0(3)
C30 O8 C29 O7 -1.5(5)
C30 O8 C29 C28 178.7(3)
C23 C28 C29 O7 -9.8(5)
C27 C28 C29 O7 171.6(3)
C23 C28 C29 O8 170.0(3)
C27 C28 C29 O8 -8.5(4)
C25 O9 C31 C36 96.1(3)
C25 O9 C31 C32 -82.8(3)
C36 C31 C32 C33 0.4(4)
O9 C31 C32 C33 179.2(2)
C36 C31 C32 N3 -175.2(2)
O9 C31 C32 N3 3.6(4)
C37 N3 C32 C31 -70.8(4)
C37 N3 C32 C33 113.5(3)
C31 C32 C33 C34 -0.6(4)
N3 C32 C33 C34 175.1(2)
C32 C33 C34 C35 -1.2(4)
C32 C33 C34 N4 178.9(2)
C41 N4 C34 C33 3.6(5)
C41 N4 C34 C35 -176.3(3)
C33 C34 C35 C36 3.4(4)
N4 C34 C35 C36 -176.8(2)
C33 C34 C35 O12 -176.6(2)
N4 C34 C35 O12 3.3(4)
C3 O12 C35 C36 -89.9(3)
C3 O12 C35 C34 90.0(3)
C34 C35 C36 C31 -3.6(4)
O12 C35 C36 C31 176.4(2)
C32 C31 C36 C35 1.6(4)
O9 C31 C36 C35 -177.2(2)
C32 N3 C37 O10 1.0(4)
C32 N3 C37 C38 -179.6(2)
O10 C37 C38 C39 -8.0(4)
N3 C37 C38 C39 172.6(3)
C37 C38 C39 C40 173.7(3)
C34 N4 C41 O11 2.8(6)
C34 N4 C41 C42 -175.1(3)
O11 C41 C42 C43 34.3(5)
N4 C41 C42 C43 -147.8(3)
C41 C42 C43 C44 -168.0(4)
